data_7001044
loop_
_publ_author_name
'Chetcuti, Michael J.'
'Devoille, Aline M. J.'
'Othman, Amel Ben'
'Souane, Rachid'
'Thu\'ery, Pierre'
'Vicens, Jacques'

_publ_section_title
;
 Synthesis of mono-, di- and tetra-alkyne functionalized
 calix[4]arenes: Reactions of these multipodal ligands with dicobalt
 octacarbonyl to give complexes which contain up to eight cobalt atoms
;
_journal_issue 16
_journal_name_full 'Dalton Transactions'
_journal_page_first 2999
_journal_page_last 3008
_journal_paper_doi 10.1039/b821144b
_journal_year 2009
_chemical_formula_moiety 'C62 H60 Co4 O16'
_chemical_formula_sum 'C62 H60 Co4 O16'
_chemical_formula_weight 1296.82
_chemical_name_systematic
;
?
;
_space_group_IT_number 14
_symmetry_cell_setting monoclinic
_symmetry_space_group_name_Hall '-P 2ybc'
_symmetry_space_group_name_H-M 'P 1 21/c 1'
_atom_sites_solution_hydrogens geom
_atom_sites_solution_primary direct
_atom_sites_solution_secondary difmap
_audit_creation_method SHELXL-97
_cell_angle_alpha 90.00
_cell_angle_beta 121.9700(10)
_cell_angle_gamma 90.00
_cell_formula_units_Z 4
_cell_length_a 14.5746(3)
_cell_length_b 25.3144(4)
_cell_length_c 20.2062(4)
_cell_measurement_reflns_used 36254
_cell_measurement_temperature 173(2)
_cell_measurement_theta_max 29.131
_cell_measurement_theta_min 0.998
_cell_volume 6324.3(2)
_computing_cell_refinement 'Denzo (Nonius B.V., 1998)'
_computing_data_collection 'Collect (Nonius B.V., 1998)'
_computing_data_reduction 'Denzo (Nonius B.V., 1998)'
_computing_molecular_graphics 'PLATON 98 (Spek, 1998)'
_computing_publication_material 'SHELXL-97 (Sheldrick, 1997)'
_computing_structure_refinement 'SHELXL-97 (Sheldrick, 1997)'
_computing_structure_solution 'SHELXS-97 (Sheldrick, 1997)'
_diffrn_ambient_temperature 173(2)
_diffrn_measured_fraction_theta_full 0.992
_diffrn_measured_fraction_theta_max 0.992
_diffrn_measurement_device_type KappaCCD
_diffrn_measurement_method 'phi and omega scans'
_diffrn_radiation_monochromator graphite
_diffrn_radiation_source 'fine-focus sealed tube'
_diffrn_radiation_type MoK\a
_diffrn_radiation_wavelength 0.71073
_diffrn_reflns_av_R_equivalents 0.0591
_diffrn_reflns_av_sigmaI/netI 0.0875
_diffrn_reflns_limit_h_max 14
_diffrn_reflns_limit_h_min -19
_diffrn_reflns_limit_k_max 34
_diffrn_reflns_limit_k_min -34
_diffrn_reflns_limit_l_max 27
_diffrn_reflns_limit_l_min -26
_diffrn_reflns_number 47386
_diffrn_reflns_theta_full 29.13
_diffrn_reflns_theta_max 29.13
_diffrn_reflns_theta_min 1.43
_exptl_absorpt_coefficient_mu 1.095
_exptl_absorpt_correction_T_max 0.80804
_exptl_absorpt_correction_T_min 0.67564
_exptl_absorpt_correction_type multi-scan
_exptl_absorpt_process_details 'MULscanABS in PLATON (Spek, 2003)'
_exptl_crystal_colour red
_exptl_crystal_density_diffrn 1.362
_exptl_crystal_density_method 'not measured'
_exptl_crystal_description block
_exptl_crystal_F_000 2672
_exptl_crystal_size_max 0.40
_exptl_crystal_size_mid 0.40
_exptl_crystal_size_min 0.20
_refine_diff_density_max 1.338
_refine_diff_density_min -0.941
_refine_diff_density_rms 0.088
_refine_ls_extinction_method none
_refine_ls_goodness_of_fit_ref 1.057
_refine_ls_hydrogen_treatment constr
_refine_ls_matrix_type full
_refine_ls_number_parameters 735
_refine_ls_number_reflns 16873
_refine_ls_number_restraints 0
_refine_ls_restrained_S_all 1.057
_refine_ls_R_factor_all 0.1315
_refine_ls_R_factor_gt 0.0633
_refine_ls_shift/su_max 0.001
_refine_ls_shift/su_mean 0.000
_refine_ls_structure_factor_coef Fsqd
_refine_ls_weighting_details 'calc w=1/[\s^2^(Fo^2^)+(0.1021P)^2^] where P=(Fo^2^+2Fc^2^)/3'
_refine_ls_weighting_scheme calc
_refine_ls_wR_factor_gt 0.1716
_refine_ls_wR_factor_ref 0.2000
_reflns_number_gt 9099
_reflns_number_total 16873
_reflns_threshold_expression I>2sigma(I)
_cod_data_source_file b821144b.txt
_cod_data_source_block 6
_cod_depositor_comments
;
The following automatic conversions were performed:
'_symmetry_cell_setting' value 'Monoclinic' changed to 'monoclinic'
according to '/home/saulius/struct/CIF-dictionaries/cif_core.dic'
dictionary named 'cif_core.dic' version 2.4.1 from 2010-06-29.

Automatic conversion script
Id: cif_fix_enum 1527 2010-12-29 10:47:43Z saulius 
;
_cod_original_sg_symbol_H-M 'P 21/c'
_cod_database_code 7001044

loop_
_symmetry_equiv_pos_as_xyz
'x, y, z'
'-x, y+1/2, -z+1/2'
'-x, -y, -z'
'x, -y-1/2, z-1/2'

loop_
_atom_site_label
_atom_site_type_symbol
_atom_site_fract_x
_atom_site_fract_y
_atom_site_fract_z
_atom_site_U_iso_or_equiv
_atom_site_adp_type
_atom_site_occupancy
_atom_site_symmetry_multiplicity
_atom_site_calc_flag
_atom_site_refinement_flags
_atom_site_disorder_assembly
_atom_site_disorder_group
C1 C 0.3604(3) -0.29559(13) 0.7873(2) 0.0317(8) Uani 1 1 d . . .
C2 C 0.3875(3) -0.24231(13) 0.80106(18) 0.0283(7) Uani 1 1 d . . .
C3 C 0.4938(3) -0.22596(13) 0.85114(18) 0.0304(8) Uani 1 1 d . . .
C4 C 0.5720(3) -0.26495(14) 0.8896(2) 0.0370(9) Uani 1 1 d . . .
H4 H 0.6448 -0.2544 0.9246 0.044 Uiso 1 1 calc R . .
C5 C 0.5484(3) -0.31845(14) 0.8792(2) 0.0407(9) Uani 1 1 d . A .
C6 C 0.4417(3) -0.33284(14) 0.8267(2) 0.0395(9) Uani 1 1 d . . .
H6 H 0.4238 -0.3693 0.8175 0.047 Uiso 1 1 calc R . .
C7 C 0.6358(3) -0.36024(16) 0.9188(3) 0.0532(11) Uani 1 1 d . . .
C8 C 0.6024(11) -0.4025(6) 0.9627(9) 0.0834(18) Uani 0.50 1 d P A 1
H8A H 0.5376 -0.4218 0.9239 0.125 Uiso 0.50 1 calc PR A 1
H8B H 0.5875 -0.3839 0.9985 0.125 Uiso 0.50 1 calc PR A 1
H8C H 0.6619 -0.4275 0.9922 0.125 Uiso 0.50 1 calc PR A 1
C9 C 0.7454(9) -0.3352(5) 0.9945(7) 0.0834(18) Uani 0.50 1 d P A 1
H9A H 0.7946 -0.3638 1.0258 0.125 Uiso 0.50 1 calc PR A 1
H9B H 0.7256 -0.3149 1.0263 0.125 Uiso 0.50 1 calc PR A 1
H9C H 0.7815 -0.3119 0.9763 0.125 Uiso 0.50 1 calc PR A 1
C10 C 0.6549(10) -0.3851(5) 0.8633(8) 0.0834(18) Uani 0.50 1 d P A 1
H10A H 0.6984 -0.4170 0.8864 0.125 Uiso 0.50 1 calc PR A 1
H10B H 0.6938 -0.3606 0.8491 0.125 Uiso 0.50 1 calc PR A 1
H10C H 0.5856 -0.3946 0.8165 0.125 Uiso 0.50 1 calc PR A 1
C8B C 0.6327(12) -0.3873(6) 0.9823(9) 0.0834(18) Uani 0.50 1 d P A 2
H8B1 H 0.5609 -0.4028 0.9617 0.125 Uiso 0.50 1 calc PR A 2
H8B2 H 0.6475 -0.3617 1.0232 0.125 Uiso 0.50 1 calc PR A 2
H8B3 H 0.6875 -0.4152 1.0042 0.125 Uiso 0.50 1 calc PR A 2
C9B C 0.7472(9) -0.3401(5) 0.9438(7) 0.0834(18) Uani 0.50 1 d P A 2
H9B1 H 0.8018 -0.3656 0.9793 0.125 Uiso 0.50 1 calc PR A 2
H9B2 H 0.7597 -0.3061 0.9705 0.125 Uiso 0.50 1 calc PR A 2
H9B3 H 0.7524 -0.3355 0.8977 0.125 Uiso 0.50 1 calc PR A 2
C10B C 0.6100(10) -0.4087(5) 0.8595(8) 0.0834(18) Uani 0.50 1 d P A 2
H10D H 0.5817 -0.3948 0.8068 0.125 Uiso 0.50 1 calc PR A 2
H10E H 0.5561 -0.4320 0.8592 0.125 Uiso 0.50 1 calc PR A 2
H10F H 0.6765 -0.4286 0.8764 0.125 Uiso 0.50 1 calc PR A 2
C11 C 0.5280(3) -0.16822(14) 0.8599(2) 0.0352(8) Uani 1 1 d . . .
H11A H 0.4647 -0.1458 0.8251 0.042 Uiso 1 1 calc R . .
H11B H 0.5582 -0.1565 0.9144 0.042 Uiso 1 1 calc R . .
C12 C 0.6127(3) -0.16315(13) 0.8384(2) 0.0315(8) Uani 1 1 d . . .
C13 C 0.5818(3) -0.16547(13) 0.76078(19) 0.0311(8) Uani 1 1 d . . .
C14 C 0.6590(3) -0.16785(13) 0.7403(2) 0.0336(8) Uani 1 1 d . . .
C15 C 0.7678(3) -0.16751(14) 0.7998(2) 0.0383(9) Uani 1 1 d . . .
H15 H 0.8205 -0.1693 0.7859 0.046 Uiso 1 1 calc R . .
C16 C 0.8026(3) -0.16480(14) 0.8774(2) 0.0392(9) Uani 1 1 d . B .
C17 C 0.7220(3) -0.16251(13) 0.8956(2) 0.0360(8) Uani 1 1 d . . .
H17 H 0.7431 -0.1605 0.9488 0.043 Uiso 1 1 calc R . .
C18 C 0.9237(3) -0.16725(18) 0.9417(2) 0.0513(11) Uani 1 1 d . . .
C19 C 0.9453(10) -0.1759(5) 1.0215(9) 0.0717(16) Uani 0.50 1 d P B 1
H19A H 1.0235 -0.1773 1.0589 0.108 Uiso 0.50 1 calc PR B 1
H19B H 0.9123 -0.2093 1.0229 0.108 Uiso 0.50 1 calc PR B 1
H19C H 0.9142 -0.1467 1.0353 0.108 Uiso 0.50 1 calc PR B 1
C20 C 0.9731(11) -0.1110(6) 0.9323(11) 0.0717(16) Uani 0.50 1 d P B 1
H20A H 1.0520 -0.1112 0.9670 0.108 Uiso 0.50 1 calc PR B 1
H20B H 0.9429 -0.0816 0.9463 0.108 Uiso 0.50 1 calc PR B 1
H20C H 0.9537 -0.1070 0.8782 0.108 Uiso 0.50 1 calc PR B 1
C21 C 0.9821(8) -0.2102(5) 0.9198(7) 0.0717(16) Uani 0.50 1 d P B 1
H21A H 0.9810 -0.1988 0.8730 0.108 Uiso 0.50 1 calc PR B 1
H21B H 0.9442 -0.2440 0.9096 0.108 Uiso 0.50 1 calc PR B 1
H21C H 1.0571 -0.2142 0.9632 0.108 Uiso 0.50 1 calc PR B 1
C19B C 0.9439(10) -0.1529(5) 1.0221(9) 0.0717(16) Uani 0.50 1 d P B 2
H19D H 1.0189 -0.1612 1.0624 0.108 Uiso 0.50 1 calc PR B 2
H19E H 0.8947 -0.1732 1.0316 0.108 Uiso 0.50 1 calc PR B 2
H19F H 0.9308 -0.1150 1.0235 0.108 Uiso 0.50 1 calc PR B 2
C20B C 0.9860(11) -0.1273(6) 0.9309(11) 0.0717(16) Uani 0.50 1 d P B 2
H20D H 0.9383 -0.0982 0.8997 0.108 Uiso 0.50 1 calc PR B 2
H20E H 1.0187 -0.1429 0.9037 0.108 Uiso 0.50 1 calc PR B 2
H20F H 1.0431 -0.1140 0.9818 0.108 Uiso 0.50 1 calc PR B 2
C21B C 0.9621(8) -0.2223(5) 0.9452(7) 0.0717(16) Uani 0.50 1 d P B 2
H21D H 0.9382 -0.2344 0.8924 0.108 Uiso 0.50 1 calc PR B 2
H21E H 0.9320 -0.2455 0.9679 0.108 Uiso 0.50 1 calc PR B 2
H21F H 1.0412 -0.2232 0.9776 0.108 Uiso 0.50 1 calc PR B 2
C22 C 0.6272(3) -0.17284(14) 0.6551(2) 0.0361(8) Uani 1 1 d . . .
H22A H 0.5691 -0.1472 0.6228 0.043 Uiso 1 1 calc R . .
H22B H 0.6904 -0.1640 0.6512 0.043 Uiso 1 1 calc R . .
C23 C 0.5882(3) -0.22838(13) 0.62303(19) 0.0316(8) Uani 1 1 d . . .
C24 C 0.4793(3) -0.24054(14) 0.57546(19) 0.0317(8) Uani 1 1 d . . .
C25 C 0.4426(3) -0.29149(14) 0.55157(18) 0.0317(8) Uani 1 1 d . . .
C26 C 0.5193(3) -0.33076(14) 0.57412(19) 0.0349(8) Uani 1 1 d . . .
H26 H 0.4956 -0.3659 0.5571 0.042 Uiso 1 1 calc R . .
C27 C 0.6292(3) -0.32125(14) 0.62036(19) 0.0341(8) Uani 1 1 d . C .
C28 C 0.6618(3) -0.26922(14) 0.6444(2) 0.0346(8) Uani 1 1 d . . .
H28 H 0.7368 -0.2616 0.6764 0.041 Uiso 1 1 calc R . .
C29 C 0.7112(3) -0.36707(15) 0.6466(2) 0.0396(9) Uani 1 1 d . . .
C30 C 0.8226(9) -0.3515(4) 0.7196(7) 0.0714(14) Uani 0.50 1 d P C 1
H30A H 0.8718 -0.3818 0.7363 0.107 Uiso 0.50 1 calc PR C 1
H30B H 0.8126 -0.3409 0.7620 0.107 Uiso 0.50 1 calc PR C 1
H30C H 0.8535 -0.3220 0.7064 0.107 Uiso 0.50 1 calc PR C 1
C31 C 0.7114(9) -0.3886(4) 0.5796(7) 0.0714(14) Uani 0.50 1 d P C 1
H31A H 0.7492 -0.3642 0.5643 0.107 Uiso 0.50 1 calc PR C 1
H31B H 0.6367 -0.3933 0.5359 0.107 Uiso 0.50 1 calc PR C 1
H31C H 0.7484 -0.4229 0.5936 0.107 Uiso 0.50 1 calc PR C 1
C32 C 0.6739(9) -0.4131(5) 0.6792(7) 0.0714(14) Uani 0.50 1 d P C 1
H32A H 0.7301 -0.4404 0.7022 0.107 Uiso 0.50 1 calc PR C 1
H32B H 0.6066 -0.4284 0.6366 0.107 Uiso 0.50 1 calc PR C 1
H32C H 0.6618 -0.3992 0.7192 0.107 Uiso 0.50 1 calc PR C 1
C30B C 0.8247(9) -0.3511(4) 0.6795(7) 0.0714(14) Uani 0.50 1 d P C 2
H30D H 0.8715 -0.3823 0.6992 0.107 Uiso 0.50 1 calc PR C 2
H30E H 0.8462 -0.3261 0.7224 0.107 Uiso 0.50 1 calc PR C 2
H30F H 0.8319 -0.3342 0.6388 0.107 Uiso 0.50 1 calc PR C 2
C31B C 0.6753(9) -0.4084(4) 0.5771(7) 0.0714(14) Uani 0.50 1 d P C 2
H31D H 0.6540 -0.3892 0.5289 0.107 Uiso 0.50 1 calc PR C 2
H31E H 0.6141 -0.4293 0.5697 0.107 Uiso 0.50 1 calc PR C 2
H31F H 0.7360 -0.4319 0.5901 0.107 Uiso 0.50 1 calc PR C 2
C32B C 0.7056(9) -0.3991(5) 0.7083(7) 0.0714(14) Uani 0.50 1 d P C 2
H32D H 0.7484 -0.4315 0.7196 0.107 Uiso 0.50 1 calc PR C 2
H32E H 0.6302 -0.4084 0.6889 0.107 Uiso 0.50 1 calc PR C 2
H32F H 0.7348 -0.3781 0.7560 0.107 Uiso 0.50 1 calc PR C 2
C33 C 0.3230(3) -0.30621(15) 0.50771(19) 0.0388(9) Uani 1 1 d . . .
H33A H 0.2789 -0.2736 0.4896 0.047 Uiso 1 1 calc R . .
H33B H 0.3051 -0.3274 0.4612 0.047 Uiso 1 1 calc R . .
C34 C 0.2941(3) -0.33753(13) 0.55815(18) 0.0306(8) Uani 1 1 d . . .
C35 C 0.2750(2) -0.31223(13) 0.61067(19) 0.0305(8) Uani 1 1 d . . .
C36 C 0.2560(3) -0.34141(13) 0.6607(2) 0.0317(8) Uani 1 1 d . . .
C37 C 0.2569(3) -0.39604(13) 0.6570(2) 0.0334(8) Uani 1 1 d . . .
H37 H 0.2438 -0.4159 0.6910 0.040 Uiso 1 1 calc R . .
C38 C 0.2764(3) -0.42310(13) 0.6055(2) 0.0328(8) Uani 1 1 d . . .
C39 C 0.2946(3) -0.39235(14) 0.55652(19) 0.0343(8) Uani 1 1 d . . .
H39 H 0.3078 -0.4095 0.5206 0.041 Uiso 1 1 calc R . .
C40 C 0.2823(3) -0.48390(15) 0.6040(2) 0.0471(10) Uani 1 1 d . . .
C41 C 0.3955(4) -0.50022(18) 0.6235(4) 0.0813(17) Uani 1 1 d . . .
H41A H 0.4104 -0.4838 0.5862 0.122 Uiso 1 1 calc R . .
H41B H 0.3987 -0.5387 0.6202 0.122 Uiso 1 1 calc R . .
H41C H 0.4497 -0.4886 0.6764 0.122 Uiso 1 1 calc R . .
C42 C 0.1990(5) -0.50414(18) 0.5221(3) 0.0805(17) Uani 1 1 d . . .
H42A H 0.1263 -0.4935 0.5083 0.121 Uiso 1 1 calc R . .
H42B H 0.2028 -0.5428 0.5212 0.121 Uiso 1 1 calc R . .
H42C H 0.2146 -0.4891 0.4843 0.121 Uiso 1 1 calc R . .
C43 C 0.2620(4) -0.51037(16) 0.6626(3) 0.0672(14) Uani 1 1 d . . .
H43A H 0.3135 -0.4968 0.7150 0.101 Uiso 1 1 calc R . .
H43B H 0.2713 -0.5486 0.6616 0.101 Uiso 1 1 calc R . .
H43C H 0.1881 -0.5027 0.6490 0.101 Uiso 1 1 calc R . .
C44 C 0.2476(3) -0.31414(15) 0.7234(2) 0.0386(9) Uani 1 1 d . . .
H44A H 0.2181 -0.3388 0.7456 0.046 Uiso 1 1 calc R . .
H44B H 0.1982 -0.2835 0.7011 0.046 Uiso 1 1 calc R . .
C45 C 0.2643(3) -0.19558(14) 0.8144(2) 0.0351(8) Uani 1 1 d . . .
H45A H 0.3257 -0.1889 0.8681 0.042 Uiso 1 1 calc R . .
H45B H 0.2273 -0.2281 0.8154 0.042 Uiso 1 1 calc R . .
C46 C 0.1881(3) -0.15091(13) 0.78956(19) 0.0312(8) Uani 1 1 d . . .
C47 C 0.1306(3) -0.12756(14) 0.8157(2) 0.0341(8) Uani 1 1 d . . .
H47 H 0.1196 -0.1329 0.8600 0.041 Uiso 1 1 calc R . .
C48 C -0.0237(4) -0.19382(19) 0.6873(3) 0.0732(16) Uani 1 1 d . . .
C49 C -0.0693(4) -0.09016(19) 0.6796(3) 0.0615(13) Uani 1 1 d . . .
C50 C 0.0493(4) -0.1348(2) 0.6178(3) 0.0721(15) Uani 1 1 d . . .
C51 C 0.3239(4) -0.06267(16) 0.8738(2) 0.0477(10) Uani 1 1 d . . .
C52 C 0.2372(5) -0.0615(2) 0.7182(3) 0.0806(17) Uani 1 1 d . . .
C53 C 0.1225(4) -0.01897(18) 0.7830(4) 0.0787(18) Uani 1 1 d . . .
C54 C 0.3683(3) -0.17359(14) 0.48446(19) 0.0336(8) Uani 1 1 d . . .
H54A H 0.3350 -0.1990 0.4406 0.040 Uiso 1 1 calc R . .
H54B H 0.4306 -0.1566 0.4861 0.040 Uiso 1 1 calc R . .
C55 C 0.2873(3) -0.13283(13) 0.47453(19) 0.0316(8) Uani 1 1 d . . .
C56 C 0.2287(3) -0.12450(14) 0.5064(2) 0.0362(8) Uani 1 1 d . . .
H56 H 0.2205 -0.1415 0.5476 0.043 Uiso 1 1 calc R . .
C57 C 0.0979(4) -0.1794(2) 0.3578(3) 0.0640(13) Uani 1 1 d . . .
C58 C 0.0191(4) -0.0876(2) 0.3896(3) 0.0646(13) Uani 1 1 d . . .
C59 C 0.1384(4) -0.0846(2) 0.3124(3) 0.0630(14) Uani 1 1 d . . .
C60 C 0.1924(4) -0.00927(18) 0.4955(3) 0.0582(12) Uani 1 1 d . . .
C61 C 0.3382(4) -0.02793(19) 0.4402(3) 0.0641(13) Uani 1 1 d . . .
C62 C 0.3998(4) -0.04954(17) 0.5905(3) 0.0577(12) Uani 1 1 d . . .
Co1 Co 0.04232(4) -0.13323(2) 0.70221(3) 0.03800(15) Uani 1 1 d . . .
Co2 Co 0.19647(4) -0.074014(19) 0.78467(3) 0.03806(15) Uani 1 1 d . . .
Co3 Co 0.13878(4) -0.11419(2) 0.39388(3) 0.04236(16) Uani 1 1 d . . .
Co4 Co 0.28373(4) -0.05761(2) 0.49308(3) 0.04181(16) Uani 1 1 d . . .
O1 O 0.30570(17) -0.20426(8) 0.76475(12) 0.0288(5) Uani 1 1 d . . .
O2 O 0.47198(18) -0.16569(10) 0.70738(13) 0.0368(6) Uani 1 1 d . . .
H2O H 0.4598 -0.1767 0.6642 0.044 Uiso 1 1 calc R . .
O3 O 0.40271(18) -0.19998(9) 0.55669(13) 0.0343(6) Uani 1 1 d . . .
O4 O 0.2738(2) -0.25797(9) 0.61116(14) 0.0358(6) Uani 1 1 d . . .
H4O H 0.2731 -0.2473 0.6503 0.043 Uiso 1 1 calc R . .
O5 O -0.0664(4) -0.2335(2) 0.6767(3) 0.1128(8) Uani 1 1 d . . .
O6 O -0.1396(3) -0.06334(17) 0.6690(2) 0.1006(15) Uani 1 1 d . . .
O7 O 0.0539(4) -0.13488(19) 0.5627(3) 0.1128(8) Uani 1 1 d . . .
O8 O 0.4045(3) -0.05578(14) 0.92960(19) 0.0723(10) Uani 1 1 d . . .
O9 O 0.2665(4) -0.05397(19) 0.6758(3) 0.1128(8) Uani 1 1 d . . .
O10 O 0.0716(4) 0.0157(2) 0.7864(3) 0.1128(8) Uani 1 1 d . . .
O11 O 0.0794(3) -0.22245(15) 0.3375(2) 0.0918(13) Uani 1 1 d . . .
O12 O -0.0543(3) -0.07137(18) 0.3888(2) 0.0969(14) Uani 1 1 d . . .
O13 O 0.1403(4) -0.06486(16) 0.2633(2) 0.0950(14) Uani 1 1 d . . .
O14 O 0.1318(3) 0.01911(13) 0.4944(3) 0.0865(12) Uani 1 1 d . . .
O15 O 0.3736(3) -0.01106(17) 0.4061(3) 0.1046(15) Uani 1 1 d . . .
O16 O 0.4731(3) -0.04495(15) 0.6515(2) 0.0876(12) Uani 1 1 d . . .

loop_
_atom_site_aniso_label
_atom_site_aniso_U_11
_atom_site_aniso_U_22
_atom_site_aniso_U_33
_atom_site_aniso_U_23
_atom_site_aniso_U_13
_atom_site_aniso_U_12
C1 0.0323(19) 0.0333(18) 0.0358(18) -0.0081(15) 0.0224(16) -0.0024(15)
C2 0.0277(17) 0.0351(18) 0.0236(15) -0.0023(14) 0.0147(14) 0.0030(14)
C3 0.0308(18) 0.0345(18) 0.0272(16) -0.0051(14) 0.0161(14) -0.0008(14)
C4 0.0265(18) 0.047(2) 0.0324(18) 0.0020(16) 0.0119(15) 0.0027(16)
C5 0.041(2) 0.040(2) 0.044(2) 0.0058(17) 0.0238(18) 0.0095(17)
C6 0.043(2) 0.0333(19) 0.050(2) -0.0045(17) 0.0292(19) 0.0001(16)
C7 0.047(3) 0.047(2) 0.067(3) 0.014(2) 0.031(2) 0.0166(19)
C8 0.071(4) 0.085(4) 0.088(4) 0.028(3) 0.038(3) 0.044(3)
C9 0.071(4) 0.085(4) 0.088(4) 0.028(3) 0.038(3) 0.044(3)
C10 0.071(4) 0.085(4) 0.088(4) 0.028(3) 0.038(3) 0.044(3)
C8B 0.071(4) 0.085(4) 0.088(4) 0.028(3) 0.038(3) 0.044(3)
C9B 0.071(4) 0.085(4) 0.088(4) 0.028(3) 0.038(3) 0.044(3)
C10B 0.071(4) 0.085(4) 0.088(4) 0.028(3) 0.038(3) 0.044(3)
C11 0.0268(18) 0.0384(19) 0.0332(18) -0.0065(15) 0.0110(15) -0.0014(15)
C12 0.0262(17) 0.0270(17) 0.0358(18) -0.0039(14) 0.0127(15) -0.0022(13)
C13 0.0244(17) 0.0268(17) 0.0335(18) -0.0007(14) 0.0095(14) -0.0021(13)
C14 0.0311(19) 0.0302(18) 0.0357(18) -0.0018(15) 0.0151(16) -0.0009(14)
C15 0.0268(19) 0.041(2) 0.046(2) -0.0041(17) 0.0183(17) -0.0036(15)
C16 0.0254(18) 0.041(2) 0.041(2) -0.0039(16) 0.0109(16) -0.0006(15)
C17 0.0291(19) 0.0369(19) 0.0343(19) -0.0068(15) 0.0117(15) 0.0001(15)
C18 0.027(2) 0.067(3) 0.047(2) -0.008(2) 0.0111(18) 0.0017(19)
C19 0.0287(19) 0.090(5) 0.070(2) -0.009(4) 0.0082(17) 0.006(2)
C20 0.0287(19) 0.090(5) 0.070(2) -0.009(4) 0.0082(17) 0.006(2)
C21 0.0287(19) 0.090(5) 0.070(2) -0.009(4) 0.0082(17) 0.006(2)
C19B 0.0287(19) 0.090(5) 0.070(2) -0.009(4) 0.0082(17) 0.006(2)
C20B 0.0287(19) 0.090(5) 0.070(2) -0.009(4) 0.0082(17) 0.006(2)
C21B 0.0287(19) 0.090(5) 0.070(2) -0.009(4) 0.0082(17) 0.006(2)
C22 0.034(2) 0.0369(19) 0.0377(19) 0.0013(16) 0.0191(16) -0.0032(15)
C23 0.0291(18) 0.0368(19) 0.0293(17) 0.0039(15) 0.0157(14) -0.0021(15)
C24 0.0271(17) 0.043(2) 0.0250(16) 0.0056(15) 0.0141(14) 0.0024(15)
C25 0.0247(17) 0.044(2) 0.0215(15) 0.0026(14) 0.0088(13) -0.0037(15)
C26 0.033(2) 0.0376(19) 0.0299(18) 0.0014(15) 0.0138(15) -0.0053(15)
C27 0.0290(19) 0.037(2) 0.0312(18) 0.0081(15) 0.0126(15) 0.0046(15)
C28 0.0223(17) 0.043(2) 0.0329(18) 0.0010(16) 0.0111(14) -0.0042(15)
C29 0.034(2) 0.042(2) 0.038(2) 0.0056(16) 0.0156(17) 0.0081(16)
C30 0.060(3) 0.064(3) 0.076(3) 0.015(3) 0.026(3) 0.023(2)
C31 0.060(3) 0.064(3) 0.076(3) 0.015(3) 0.026(3) 0.023(2)
C32 0.060(3) 0.064(3) 0.076(3) 0.015(3) 0.026(3) 0.023(2)
C30B 0.060(3) 0.064(3) 0.076(3) 0.015(3) 0.026(3) 0.023(2)
C31B 0.060(3) 0.064(3) 0.076(3) 0.015(3) 0.026(3) 0.023(2)
C32B 0.060(3) 0.064(3) 0.076(3) 0.015(3) 0.026(3) 0.023(2)
C33 0.0317(19) 0.047(2) 0.0266(17) 0.0039(15) 0.0081(15) -0.0075(16)
C34 0.0209(16) 0.039(2) 0.0240(16) -0.0002(14) 0.0067(13) -0.0057(14)
C35 0.0184(16) 0.0314(18) 0.0329(18) 0.0006(14) 0.0076(14) -0.0024(13)
C36 0.0259(17) 0.0302(18) 0.0362(18) -0.0031(15) 0.0147(15) -0.0024(14)
C37 0.0335(19) 0.0335(19) 0.0358(18) -0.0015(15) 0.0202(16) -0.0060(15)
C38 0.0329(19) 0.0294(17) 0.0351(18) -0.0033(15) 0.0173(16) -0.0054(14)
C39 0.0256(18) 0.046(2) 0.0253(16) -0.0077(15) 0.0092(14) -0.0019(15)
C40 0.055(3) 0.033(2) 0.059(3) -0.0077(18) 0.034(2) -0.0026(18)
C41 0.084(4) 0.051(3) 0.127(5) 0.015(3) 0.069(4) 0.026(3)
C42 0.112(5) 0.049(3) 0.079(4) -0.027(3) 0.049(3) -0.020(3)
C43 0.105(4) 0.034(2) 0.085(3) -0.003(2) 0.066(3) -0.004(2)
C44 0.036(2) 0.039(2) 0.046(2) -0.0110(17) 0.0262(17) -0.0061(16)
C45 0.037(2) 0.040(2) 0.0356(18) 0.0065(16) 0.0242(16) 0.0097(16)
C46 0.0303(18) 0.0312(18) 0.0308(17) 0.0027(14) 0.0153(15) 0.0029(14)
C47 0.0303(19) 0.041(2) 0.0333(18) 0.0046(15) 0.0187(15) 0.0051(15)
C48 0.062(3) 0.055(3) 0.068(3) 0.000(2) 0.011(3) -0.024(2)
C49 0.036(2) 0.072(3) 0.054(3) 0.002(2) 0.009(2) 0.011(2)
C50 0.051(3) 0.126(5) 0.041(2) -0.003(3) 0.026(2) -0.012(3)
C51 0.049(3) 0.050(2) 0.046(2) 0.0085(19) 0.027(2) 0.0026(19)
C52 0.089(4) 0.113(5) 0.053(3) 0.005(3) 0.047(3) -0.031(3)
C53 0.042(3) 0.038(2) 0.127(5) 0.003(3) 0.026(3) 0.010(2)
C54 0.0309(19) 0.042(2) 0.0276(17) 0.0061(15) 0.0151(15) 0.0024(15)
C55 0.0293(18) 0.0326(18) 0.0279(17) 0.0007(14) 0.0117(15) -0.0016(14)
C56 0.035(2) 0.037(2) 0.0346(19) 0.0025(15) 0.0168(16) 0.0002(15)
C57 0.037(2) 0.083(4) 0.053(3) -0.018(3) 0.011(2) 0.002(2)
C58 0.039(3) 0.093(4) 0.050(3) -0.013(2) 0.015(2) 0.007(2)
C59 0.062(3) 0.085(3) 0.044(2) 0.015(2) 0.029(2) 0.044(3)
C60 0.056(3) 0.047(3) 0.077(3) -0.014(2) 0.039(3) -0.009(2)
C61 0.061(3) 0.055(3) 0.087(4) 0.020(3) 0.047(3) 0.012(2)
C62 0.057(3) 0.052(3) 0.063(3) -0.012(2) 0.032(3) -0.011(2)
Co1 0.0299(3) 0.0437(3) 0.0365(3) 0.0032(2) 0.0150(2) 0.0015(2)
Co2 0.0340(3) 0.0373(3) 0.0383(3) 0.0035(2) 0.0160(2) 0.0012(2)
Co3 0.0311(3) 0.0544(3) 0.0354(3) -0.0028(2) 0.0134(2) 0.0093(2)
Co4 0.0411(3) 0.0362(3) 0.0489(3) 0.0002(2) 0.0244(3) 0.0015(2)
O1 0.0263(12) 0.0323(12) 0.0264(11) 0.0002(9) 0.0131(10) 0.0024(9)
O2 0.0216(12) 0.0490(15) 0.0311(12) -0.0018(11) 0.0081(10) 0.0016(10)
O3 0.0280(12) 0.0447(14) 0.0266(12) 0.0053(10) 0.0121(10) 0.0079(11)
O4 0.0390(14) 0.0316(13) 0.0360(14) -0.0036(10) 0.0193(12) -0.0019(10)
O5 0.0936(17) 0.131(2) 0.1014(17) -0.0090(14) 0.0434(14) -0.0300(14)
O6 0.046(2) 0.114(3) 0.108(3) -0.021(2) 0.018(2) 0.030(2)
O7 0.0936(17) 0.131(2) 0.1014(17) -0.0090(14) 0.0434(14) -0.0300(14)
O8 0.0468(19) 0.090(2) 0.0548(19) 0.0005(17) 0.0095(16) -0.0142(17)
O9 0.0936(17) 0.131(2) 0.1014(17) -0.0090(14) 0.0434(14) -0.0300(14)
O10 0.0936(17) 0.131(2) 0.1014(17) -0.0090(14) 0.0434(14) -0.0300(14)
O11 0.068(2) 0.073(2) 0.110(3) -0.044(2) 0.031(2) -0.0154(19)
O12 0.043(2) 0.156(4) 0.084(3) -0.033(2) 0.0288(19) 0.021(2)
O13 0.127(3) 0.114(3) 0.073(2) 0.039(2) 0.073(3) 0.069(3)
O14 0.072(2) 0.058(2) 0.136(3) -0.022(2) 0.059(2) 0.0065(18)
O15 0.103(3) 0.111(3) 0.140(4) 0.048(3) 0.092(3) 0.014(2)
O16 0.073(2) 0.090(3) 0.067(2) -0.014(2) 0.014(2) -0.026(2)

loop_
_atom_type_symbol
_atom_type_description
_atom_type_scat_dispersion_real
_atom_type_scat_dispersion_imag
_atom_type_scat_source
C C 0.0033 0.0016 'International Tables Vol C Tables 4.2.6.8 and 6.1.1.4'
H H 0.0000 0.0000 'International Tables Vol C Tables 4.2.6.8 and 6.1.1.4'
Co Co 0.3494 0.9721 'International Tables Vol C Tables 4.2.6.8 and 6.1.1.4'
O O 0.0106 0.0060 'International Tables Vol C Tables 4.2.6.8 and 6.1.1.4'

loop_
_geom_angle_atom_site_label_1
_geom_angle_atom_site_label_2
_geom_angle_atom_site_label_3
_geom_angle
_geom_angle_site_symmetry_1
_geom_angle_site_symmetry_3
_geom_angle_publ_flag
C6 C1 C2 118.5(3) . . ?
C6 C1 C44 119.0(3) . . ?
C2 C1 C44 122.0(3) . . ?
C1 C2 C3 121.5(3) . . ?
C1 C2 O1 119.3(3) . . ?
C3 C2 O1 119.2(3) . . ?
C2 C3 C4 117.5(3) . . ?
C2 C3 C11 122.6(3) . . ?
C4 C3 C11 119.6(3) . . ?
C5 C4 C3 122.9(3) . . ?
C5 C4 H4 118.5 . . ?
C3 C4 H4 118.5 . . ?
C4 C5 C6 117.4(3) . . ?
C4 C5 C7 122.0(4) . . ?
C6 C5 C7 120.5(3) . . ?
C1 C6 C5 122.0(3) . . ?
C1 C6 H6 119.0 . . ?
C5 C6 H6 119.0 . . ?
C10 C7 C8B 125.8(8) . . ?
C10 C7 C9B 77.9(7) . . ?
C8B C7 C9B 112.9(8) . . ?
C10 C7 C5 110.4(5) . . ?
C8B C7 C5 112.2(7) . . ?
C9B C7 C5 113.2(5) . . ?
C8B C7 C10B 101.0(8) . . ?
C9B C7 C10B 106.9(7) . . ?
C5 C7 C10B 109.7(5) . . ?
C10 C7 C8 112.1(8) . . ?
C9B C7 C8 128.4(7) . . ?
C5 C7 C8 109.7(6) . . ?
C10B C7 C8 83.4(7) . . ?
C10 C7 C9 113.6(7) . . ?
C8B C7 C9 80.4(7) . . ?
C5 C7 C9 110.7(5) . . ?
C10B C7 C9 135.5(6) . . ?
C8 C7 C9 99.9(7) . . ?
C7 C8 H8A 109.5 . . ?
C7 C8 H8B 109.5 . . ?
C7 C8 H8C 109.5 . . ?
C7 C9 H9A 109.5 . . ?
C7 C9 H9B 109.5 . . ?
C7 C9 H9C 109.5 . . ?
C7 C10 H10A 109.5 . . ?
C7 C10 H10B 109.5 . . ?
C7 C10 H10C 109.5 . . ?
C7 C8B H8B1 109.5 . . ?
C7 C8B H8B2 109.5 . . ?
H8B1 C8B H8B2 109.5 . . ?
C7 C8B H8B3 109.5 . . ?
H8B1 C8B H8B3 109.5 . . ?
H8B2 C8B H8B3 109.5 . . ?
C7 C9B H9B1 109.5 . . ?
C7 C9B H9B2 109.5 . . ?
H9B1 C9B H9B2 109.5 . . ?
C7 C9B H9B3 109.5 . . ?
H9B1 C9B H9B3 109.5 . . ?
H9B2 C9B H9B3 109.5 . . ?
C7 C10B H10D 109.5 . . ?
C7 C10B H10E 109.5 . . ?
H10D C10B H10E 109.5 . . ?
C7 C10B H10F 109.5 . . ?
H10D C10B H10F 109.5 . . ?
H10E C10B H10F 109.5 . . ?
C12 C11 C3 108.3(3) . . ?
C12 C11 H11A 110.0 . . ?
C3 C11 H11A 110.0 . . ?
C12 C11 H11B 110.0 . . ?
C3 C11 H11B 110.0 . . ?
H11A C11 H11B 108.4 . . ?
C13 C12 C17 119.1(3) . . ?
C13 C12 C11 119.7(3) . . ?
C17 C12 C11 120.8(3) . . ?
O2 C13 C12 115.7(3) . . ?
O2 C13 C14 123.7(3) . . ?
C12 C13 C14 120.6(3) . . ?
C13 C14 C15 118.2(3) . . ?
C13 C14 C22 121.8(3) . . ?
C15 C14 C22 120.0(3) . . ?
C16 C15 C14 123.5(4) . . ?
C16 C15 H15 118.2 . . ?
C14 C15 H15 118.2 . . ?
C15 C16 C17 116.5(3) . . ?
C15 C16 C18 121.9(4) . . ?
C17 C16 C18 121.4(3) . . ?
C12 C17 C16 122.0(3) . . ?
C12 C17 H17 119.0 . . ?
C16 C17 H17 119.0 . . ?
C20B C18 C19 118.5(9) . . ?
C20B C18 C21B 114.2(7) . . ?
C19 C18 C21B 87.3(7) . . ?
C20B C18 C19B 102.1(10) . . ?
C21B C18 C19B 108.4(7) . . ?
C20B C18 C16 111.9(6) . . ?
C19 C18 C16 114.3(6) . . ?
C21B C18 C16 108.1(5) . . ?
C19B C18 C16 112.1(6) . . ?
C20B C18 C21 87.9(7) . . ?
C19 C18 C21 111.5(7) . . ?
C19B C18 C21 129.1(7) . . ?
C16 C18 C21 109.7(5) . . ?
C19 C18 C20 113.4(9) . . ?
C21B C18 C20 129.5(8) . . ?
C19B C18 C20 93.8(8) . . ?
C16 C18 C20 104.0(5) . . ?
C21 C18 C20 103.2(8) . . ?
C18 C19 H19A 109.5 . . ?
C18 C19 H19B 109.5 . . ?
C18 C19 H19C 109.5 . . ?
C18 C20 H20A 109.5 . . ?
C18 C20 H20B 109.5 . . ?
C18 C20 H20C 109.5 . . ?
C18 C21 H21A 109.5 . . ?
C18 C21 H21B 109.5 . . ?
C18 C21 H21C 109.5 . . ?
C18 C19B H19D 109.5 . . ?
C18 C19B H19E 109.5 . . ?
H19D C19B H19E 109.5 . . ?
C18 C19B H19F 109.5 . . ?
H19D C19B H19F 109.5 . . ?
H19E C19B H19F 109.5 . . ?
C18 C20B H20D 109.5 . . ?
C18 C20B H20E 109.5 . . ?
H20D C20B H20E 109.5 . . ?
C18 C20B H20F 109.5 . . ?
H20D C20B H20F 109.5 . . ?
H20E C20B H20F 109.5 . . ?
C18 C21B H21D 109.5 . . ?
C18 C21B H21E 109.5 . . ?
H21D C21B H21E 109.5 . . ?
C18 C21B H21F 109.5 . . ?
H21D C21B H21F 109.5 . . ?
H21E C21B H21F 109.5 . . ?
C23 C22 C14 112.0(3) . . ?
C23 C22 H22A 109.2 . . ?
C14 C22 H22A 109.2 . . ?
C23 C22 H22B 109.2 . . ?
C14 C22 H22B 109.2 . . ?
H22A C22 H22B 107.9 . . ?
C28 C23 C24 117.6(3) . . ?
C28 C23 C22 120.2(3) . . ?
C24 C23 C22 122.1(3) . . ?
C25 C24 C23 122.6(3) . . ?
C25 C24 O3 118.7(3) . . ?
C23 C24 O3 118.4(3) . . ?
C26 C25 C24 117.4(3) . . ?
C26 C25 C33 119.5(3) . . ?
C24 C25 C33 122.9(3) . . ?
C25 C26 C27 123.0(3) . . ?
C25 C26 H26 118.5 . . ?
C27 C26 H26 118.5 . . ?
C26 C27 C28 117.2(3) . . ?
C26 C27 C29 120.7(3) . . ?
C28 C27 C29 122.1(3) . . ?
C23 C28 C27 122.1(3) . . ?
C23 C28 H28 118.9 . . ?
C27 C28 H28 118.9 . . ?
C31 C29 C30B 88.2(7) . . ?
C31 C29 C32B 125.9(7) . . ?
C30B C29 C32B 108.0(6) . . ?
C31 C29 C27 110.1(5) . . ?
C30B C29 C27 115.3(5) . . ?
C32B C29 C27 108.3(5) . . ?
C31 C29 C30 117.3(7) . . ?
C32B C29 C30 80.8(6) . . ?
C27 C29 C30 111.3(5) . . ?
C31 C29 C32 106.4(7) . . ?
C30B C29 C32 124.7(6) . . ?
C27 C29 C32 109.0(5) . . ?
C30 C29 C32 102.0(6) . . ?
C30B C29 C31B 110.0(7) . . ?
C32B C29 C31B 103.7(6) . . ?
C27 C29 C31B 110.9(5) . . ?
C30 C29 C31B 133.4(6) . . ?
C32 C29 C31B 81.9(6) . . ?
C29 C30 H30A 109.5 . . ?
C29 C30 H30B 109.5 . . ?
C29 C30 H30C 109.5 . . ?
C29 C31 H31A 109.5 . . ?
C29 C31 H31B 109.5 . . ?
C29 C31 H31C 109.5 . . ?
C29 C32 H32A 109.5 . . ?
C29 C32 H32B 109.5 . . ?
C29 C32 H32C 109.5 . . ?
C29 C30B H30D 109.5 . . ?
C29 C30B H30E 109.5 . . ?
H30D C30B H30E 109.5 . . ?
C29 C30B H30F 109.5 . . ?
H30D C30B H30F 109.5 . . ?
H30E C30B H30F 109.5 . . ?
C29 C31B H31D 109.5 . . ?
C29 C31B H31E 109.5 . . ?
H31D C31B H31E 109.5 . . ?
C29 C31B H31F 109.5 . . ?
H31D C31B H31F 109.5 . . ?
H31E C31B H31F 109.5 . . ?
C29 C32B H32D 109.5 . . ?
C29 C32B H32E 109.5 . . ?
H32D C32B H32E 109.5 . . ?
C29 C32B H32F 109.5 . . ?
H32D C32B H32F 109.5 . . ?
H32E C32B H32F 109.5 . . ?
C34 C33 C25 112.1(3) . . ?
C34 C33 H33A 109.2 . . ?
C25 C33 H33A 109.2 . . ?
C34 C33 H33B 109.2 . . ?
C25 C33 H33B 109.2 . . ?
H33A C33 H33B 107.9 . . ?
C39 C34 C35 119.0(3) . . ?
C39 C34 C33 120.0(3) . . ?
C35 C34 C33 120.8(3) . . ?
O4 C35 C34 118.4(3) . . ?
O4 C35 C36 121.1(3) . . ?
C34 C35 C36 120.5(3) . . ?
C37 C36 C35 118.6(3) . . ?
C37 C36 C44 120.7(3) . . ?
C35 C36 C44 120.3(3) . . ?
C36 C37 C38 122.8(3) . . ?
C36 C37 H37 118.6 . . ?
C38 C37 H37 118.6 . . ?
C39 C38 C37 116.5(3) . . ?
C39 C38 C40 120.7(3) . . ?
C37 C38 C40 122.7(3) . . ?
C34 C39 C38 122.5(3) . . ?
C34 C39 H39 118.7 . . ?
C38 C39 H39 118.7 . . ?
C43 C40 C42 108.9(4) . . ?
C43 C40 C41 107.9(4) . . ?
C42 C40 C41 108.4(4) . . ?
C43 C40 C38 112.8(3) . . ?
C42 C40 C38 109.5(3) . . ?
C41 C40 C38 109.1(3) . . ?
C40 C41 H41A 109.5 . . ?
C40 C41 H41B 109.5 . . ?
H41A C41 H41B 109.5 . . ?
C40 C41 H41C 109.5 . . ?
H41A C41 H41C 109.5 . . ?
H41B C41 H41C 109.5 . . ?
C40 C42 H42A 109.5 . . ?
C40 C42 H42B 109.5 . . ?
H42A C42 H42B 109.5 . . ?
C40 C42 H42C 109.5 . . ?
H42A C42 H42C 109.5 . . ?
H42B C42 H42C 109.5 . . ?
C40 C43 H43A 109.5 . . ?
C40 C43 H43B 109.5 . . ?
H43A C43 H43B 109.5 . . ?
C40 C43 H43C 109.5 . . ?
H43A C43 H43C 109.5 . . ?
H43B C43 H43C 109.5 . . ?
C36 C44 C1 108.7(3) . . ?
C36 C44 H44A 109.9 . . ?
C1 C44 H44A 109.9 . . ?
C36 C44 H44B 109.9 . . ?
C1 C44 H44B 109.9 . . ?
H44A C44 H44B 108.3 . . ?
O1 C45 C46 113.6(3) . . ?
O1 C45 H45A 108.8 . . ?
C46 C45 H45A 108.8 . . ?
O1 C45 H45B 108.8 . . ?
C46 C45 H45B 108.8 . . ?
H45A C45 H45B 107.7 . . ?
C47 C46 C45 136.1(3) . . ?
C47 C46 Co2 69.5(2) . . ?
C45 C46 Co2 136.4(3) . . ?
C47 C46 Co1 69.5(2) . . ?
C45 C46 Co1 137.9(3) . . ?
Co2 C46 Co1 78.15(12) . . ?
C46 C47 Co2 70.3(2) . . ?
C46 C47 Co1 70.5(2) . . ?
Co2 C47 Co1 78.70(14) . . ?
C46 C47 H47 136.4 . . ?
Co2 C47 H47 136.4 . . ?
Co1 C47 H47 136.4 . . ?
O5 C48 Co1 178.8(6) . . ?
O6 C49 Co1 176.4(5) . . ?
O7 C50 Co1 178.7(6) . . ?
O8 C51 Co2 179.3(5) . . ?
O9 C52 Co2 178.2(6) . . ?
O10 C53 Co2 174.3(6) . . ?
O3 C54 C55 106.4(3) . . ?
O3 C54 H54A 110.4 . . ?
C55 C54 H54A 110.4 . . ?
O3 C54 H54B 110.4 . . ?
C55 C54 H54B 110.4 . . ?
H54A C54 H54B 108.6 . . ?
C56 C55 C54 134.9(3) . . ?
C56 C55 Co4 70.3(2) . . ?
C54 C55 Co4 138.3(3) . . ?
C56 C55 Co3 69.8(2) . . ?
C54 C55 Co3 136.3(2) . . ?
Co4 C55 Co3 78.11(13) . . ?
C55 C56 Co3 70.4(2) . . ?
C55 C56 Co4 69.8(2) . . ?
Co3 C56 Co4 78.17(14) . . ?
C55 C56 H56 136.6 . . ?
Co3 C56 H56 136.6 . . ?
Co4 C56 H56 136.6 . . ?
O11 C57 Co3 175.0(4) . . ?
O12 C58 Co3 178.3(5) . . ?
O13 C59 Co3 177.7(5) . . ?
O14 C60 Co4 176.6(4) . . ?
O15 C61 Co4 177.3(5) . . ?
O16 C62 Co4 179.2(5) . . ?
C48 Co1 C50 97.0(3) . . ?
C48 Co1 C49 98.4(2) . . ?
C50 Co1 C49 106.0(2) . . ?
C48 Co1 C47 103.1(2) . . ?
C50 Co1 C47 142.98(19) . . ?
C49 Co1 C47 101.46(18) . . ?
C48 Co1 C46 100.92(19) . . ?
C50 Co1 C46 106.0(2) . . ?
C49 Co1 C46 140.03(18) . . ?
C47 Co1 C46 40.02(14) . . ?
C48 Co1 Co2 150.28(16) . . ?
C50 Co1 Co2 99.71(17) . . ?
C49 Co1 Co2 100.38(15) . . ?
C47 Co1 Co2 50.55(11) . . ?
C46 Co1 Co2 50.79(10) . . ?
C53 Co2 C52 107.2(3) . . ?
C53 Co2 C51 101.0(2) . . ?
C52 Co2 C51 98.6(2) . . ?
C53 Co2 C47 99.0(2) . . ?
C52 Co2 C47 142.5(2) . . ?
C51 Co2 C47 102.27(16) . . ?
C53 Co2 C46 137.6(2) . . ?
C52 Co2 C46 105.8(2) . . ?
C51 Co2 C46 99.64(16) . . ?
C47 Co2 C46 40.17(15) . . ?
C53 Co2 Co1 97.98(16) . . ?
C52 Co2 Co1 98.51(18) . . ?
C51 Co2 Co1 149.35(13) . . ?
C47 Co2 Co1 50.75(10) . . ?
C46 Co2 Co1 51.06(10) . . ?
C57 Co3 C59 99.9(2) . . ?
C57 Co3 C58 102.6(2) . . ?
C59 Co3 C58 105.2(2) . . ?
C57 Co3 C56 103.10(19) . . ?
C59 Co3 C56 142.6(2) . . ?
C58 Co3 C56 98.08(18) . . ?
C57 Co3 C55 95.75(17) . . ?
C59 Co3 C55 109.09(18) . . ?
C58 Co3 C55 137.34(18) . . ?
C56 Co3 C55 39.82(15) . . ?
C57 Co3 Co4 146.39(14) . . ?
C59 Co3 Co4 95.06(17) . . ?
C58 Co3 Co4 102.17(15) . . ?
C56 Co3 Co4 50.97(11) . . ?
C55 Co3 Co4 50.77(10) . . ?
C61 Co4 C62 98.5(2) . . ?
C61 Co4 C60 107.0(2) . . ?
C62 Co4 C60 99.8(2) . . ?
C61 Co4 C55 103.25(19) . . ?
C62 Co4 C55 102.46(17) . . ?
C60 Co4 C55 138.94(18) . . ?
C61 Co4 C56 141.9(2) . . ?
C62 Co4 C56 99.45(18) . . ?
C60 Co4 C56 102.66(18) . . ?
C55 Co4 C56 39.89(15) . . ?
C61 Co4 Co3 102.59(17) . . ?
C62 Co4 Co3 149.33(14) . . ?
C60 Co4 Co3 95.06(14) . . ?
C55 Co4 Co3 51.12(10) . . ?
C56 Co4 Co3 50.86(10) . . ?
C2 O1 C45 107.2(2) . . ?
C13 O2 H2O 109.5 . . ?
C24 O3 C54 114.4(3) . . ?
C35 O4 H4O 109.5 . . ?

loop_
_geom_bond_atom_site_label_1
_geom_bond_atom_site_label_2
_geom_bond_distance
_geom_bond_site_symmetry_2
_geom_bond_publ_flag
C1 C6 1.389(5) . ?
C1 C2 1.391(5) . ?
C1 C44 1.530(5) . ?
C2 C3 1.392(5) . ?
C2 O1 1.400(4) . ?
C3 C4 1.393(5) . ?
C3 C11 1.524(5) . ?
C4 C5 1.386(5) . ?
C4 H4 0.9500 . ?
C5 C6 1.389(5) . ?
C5 C7 1.518(5) . ?
C6 H6 0.9500 . ?
C7 C10 1.436(14) . ?
C7 C8B 1.476(19) . ?
C7 C9B 1.511(13) . ?
C7 C10B 1.614(14) . ?
C7 C8 1.621(18) . ?
C7 C9 1.644(13) . ?
C8 H8A 0.9800 . ?
C8 H8B 0.9800 . ?
C8 H8C 0.9800 . ?
C9 H9A 0.9800 . ?
C9 H9B 0.9800 . ?
C9 H9C 0.9800 . ?
C10 H10A 0.9800 . ?
C10 H10B 0.9800 . ?
C10 H10C 0.9800 . ?
C8B H8B1 0.9800 . ?
C8B H8B2 0.9800 . ?
C8B H8B3 0.9800 . ?
C9B H9B1 0.9800 . ?
C9B H9B2 0.9800 . ?
C9B H9B3 0.9800 . ?
C10B H10D 0.9800 . ?
C10B H10E 0.9800 . ?
C10B H10F 0.9800 . ?
C11 C12 1.517(5) . ?
C11 H11A 0.9900 . ?
C11 H11B 0.9900 . ?
C12 C13 1.385(5) . ?
C12 C17 1.387(5) . ?
C13 O2 1.378(4) . ?
C13 C14 1.391(5) . ?
C14 C15 1.393(5) . ?
C14 C22 1.533(5) . ?
C15 C16 1.369(5) . ?
C15 H15 0.9500 . ?
C16 C17 1.407(5) . ?
C16 C18 1.543(5) . ?
C17 H17 0.9500 . ?
C18 C20B 1.45(2) . ?
C18 C19 1.486(18) . ?
C18 C21B 1.489(14) . ?
C18 C19B 1.532(17) . ?
C18 C21 1.580(14) . ?
C18 C20 1.65(2) . ?
C19 H19A 0.9800 . ?
C19 H19B 0.9800 . ?
C19 H19C 0.9800 . ?
C20 H20A 0.9800 . ?
C20 H20B 0.9800 . ?
C20 H20C 0.9800 . ?
C21 H21A 0.9800 . ?
C21 H21B 0.9800 . ?
C21 H21C 0.9800 . ?
C19B H19D 0.9800 . ?
C19B H19E 0.9800 . ?
C19B H19F 0.9800 . ?
C20B H20D 0.9800 . ?
C20B H20E 0.9800 . ?
C20B H20F 0.9800 . ?
C21B H21D 0.9800 . ?
C21B H21E 0.9800 . ?
C21B H21F 0.9800 . ?
C22 C23 1.526(5) . ?
C22 H22A 0.9900 . ?
C22 H22B 0.9900 . ?
C23 C28 1.384(5) . ?
C23 C24 1.387(5) . ?
C24 C25 1.382(5) . ?
C24 O3 1.413(4) . ?
C25 C26 1.381(5) . ?
C25 C33 1.525(5) . ?
C26 C27 1.383(5) . ?
C26 H26 0.9500 . ?
C27 C28 1.397(5) . ?
C27 C29 1.543(5) . ?
C28 H28 0.9500 . ?
C29 C31 1.461(14) . ?
C29 C30B 1.477(12) . ?
C29 C32B 1.525(14) . ?
C29 C30 1.560(12) . ?
C29 C32 1.570(14) . ?
C29 C31B 1.601(13) . ?
C30 H30A 0.9800 . ?
C30 H30B 0.9800 . ?
C30 H30C 0.9800 . ?
C31 H31A 0.9800 . ?
C31 H31B 0.9800 . ?
C31 H31C 0.9800 . ?
C32 H32A 0.9800 . ?
C32 H32B 0.9800 . ?
C32 H32C 0.9800 . ?
C30B H30D 0.9800 . ?
C30B H30E 0.9800 . ?
C30B H30F 0.9800 . ?
C31B H31D 0.9800 . ?
C31B H31E 0.9800 . ?
C31B H31F 0.9800 . ?
C32B H32D 0.9800 . ?
C32B H32E 0.9800 . ?
C32B H32F 0.9800 . ?
C33 C34 1.516(5) . ?
C33 H33A 0.9900 . ?
C33 H33B 0.9900 . ?
C34 C39 1.388(5) . ?
C34 C35 1.388(5) . ?
C35 O4 1.374(4) . ?
C35 C36 1.393(5) . ?
C36 C37 1.385(5) . ?
C36 C44 1.503(5) . ?
C37 C38 1.394(5) . ?
C37 H37 0.9500 . ?
C38 C39 1.391(5) . ?
C38 C40 1.543(5) . ?
C39 H39 0.9500 . ?
C40 C43 1.520(6) . ?
C40 C42 1.533(6) . ?
C40 C41 1.536(6) . ?
C41 H41A 0.9800 . ?
C41 H41B 0.9800 . ?
C41 H41C 0.9800 . ?
C42 H42A 0.9800 . ?
C42 H42B 0.9800 . ?
C42 H42C 0.9800 . ?
C43 H43A 0.9800 . ?
C43 H43B 0.9800 . ?
C43 H43C 0.9800 . ?
C44 H44A 0.9900 . ?
C44 H44B 0.9900 . ?
C45 O1 1.434(4) . ?
C45 C46 1.475(5) . ?
C45 H45A 0.9900 . ?
C45 H45B 0.9900 . ?
C46 C47 1.340(5) . ?
C46 Co2 1.956(3) . ?
C46 Co1 1.964(3) . ?
C47 Co2 1.946(4) . ?
C47 Co1 1.951(4) . ?
C47 H47 1.0000 . ?
C48 O5 1.140(6) . ?
C48 Co1 1.750(5) . ?
C49 O6 1.150(5) . ?
C49 Co1 1.805(5) . ?
C50 O7 1.150(6) . ?
C50 Co1 1.762(5) . ?
C51 O8 1.131(5) . ?
C51 Co2 1.798(4) . ?
C52 O9 1.157(6) . ?
C52 Co2 1.762(5) . ?
C53 O10 1.173(6) . ?
C53 Co2 1.752(5) . ?
C54 O3 1.433(4) . ?
C54 C55 1.500(5) . ?
C54 H54A 0.9900 . ?
C54 H54B 0.9900 . ?
C55 C56 1.330(5) . ?
C55 Co4 1.947(3) . ?
C55 Co3 1.957(3) . ?
C56 Co3 1.949(4) . ?
C56 Co4 1.952(4) . ?
C56 H56 1.0000 . ?
C57 O11 1.145(5) . ?
C57 Co3 1.776(5) . ?
C58 O12 1.138(5) . ?
C58 Co3 1.828(5) . ?
C59 O13 1.124(6) . ?
C59 Co3 1.806(5) . ?
C60 O14 1.130(5) . ?
C60 Co4 1.827(5) . ?
C61 O15 1.141(6) . ?
C61 Co4 1.799(5) . ?
C62 O16 1.132(5) . ?
C62 Co4 1.803(5) . ?
Co1 Co2 2.4712(7) . ?
Co3 Co4 2.4594(7) . ?
O2 H2O 0.8400 . ?
O4 H4O 0.8400 . ?

loop_
_geom_hbond_atom_site_label_D
_geom_hbond_atom_site_label_H
_geom_hbond_atom_site_label_A
_geom_hbond_distance_DH
_geom_hbond_distance_HA
_geom_hbond_distance_DA
_geom_hbond_angle_DHA
_geom_hbond_site_symmetry_A
O2 H2O O3 0.84 1.96 2.791(3) 169.2 .
O4 H4O O1 0.84 2.37 3.189(3) 166.1 .

loop_
_geom_torsion_atom_site_label_1
_geom_torsion_atom_site_label_2
_geom_torsion_atom_site_label_3
_geom_torsion_atom_site_label_4
_geom_torsion
_geom_torsion_site_symmetry_1
_geom_torsion_site_symmetry_2
_geom_torsion_site_symmetry_3
_geom_torsion_site_symmetry_4
_geom_torsion_publ_flag
C6 C1 C2 C3 2.0(5) . . . . ?
C44 C1 C2 C3 -170.5(3) . . . . ?
C6 C1 C2 O1 -176.9(3) . . . . ?
C44 C1 C2 O1 10.6(5) . . . . ?
C1 C2 C3 C4 -2.5(5) . . . . ?
O1 C2 C3 C4 176.4(3) . . . . ?
C1 C2 C3 C11 172.5(3) . . . . ?
O1 C2 C3 C11 -8.6(5) . . . . ?
C2 C3 C4 C5 0.9(5) . . . . ?
C11 C3 C4 C5 -174.2(3) . . . . ?
C3 C4 C5 C6 1.1(6) . . . . ?
C3 C4 C5 C7 177.0(4) . . . . ?
C2 C1 C6 C5 0.1(6) . . . . ?
C44 C1 C6 C5 172.8(4) . . . . ?
C4 C5 C6 C1 -1.6(6) . . . . ?
C7 C5 C6 C1 -177.6(4) . . . . ?
C4 C5 C7 C10 -106.6(7) . . . . ?
C6 C5 C7 C10 69.2(8) . . . . ?
C4 C5 C7 C8B 107.8(7) . . . . ?
C6 C5 C7 C8B -76.4(8) . . . . ?
C4 C5 C7 C9B -21.4(8) . . . . ?
C6 C5 C7 C9B 154.4(7) . . . . ?
C4 C5 C7 C10B -140.8(6) . . . . ?
C6 C5 C7 C10B 35.0(7) . . . . ?
C4 C5 C7 C8 129.3(7) . . . . ?
C6 C5 C7 C8 -54.9(8) . . . . ?
C4 C5 C7 C9 20.0(7) . . . . ?
C6 C5 C7 C9 -164.2(6) . . . . ?
C2 C3 C11 C12 -120.9(3) . . . . ?
C4 C3 C11 C12 54.0(4) . . . . ?
C3 C11 C12 C13 74.7(4) . . . . ?
C3 C11 C12 C17 -97.6(4) . . . . ?
C17 C12 C13 O2 -179.7(3) . . . . ?
C11 C12 C13 O2 7.9(4) . . . . ?
C17 C12 C13 C14 0.9(5) . . . . ?
C11 C12 C13 C14 -171.6(3) . . . . ?
O2 C13 C14 C15 -179.8(3) . . . . ?
C12 C13 C14 C15 -0.4(5) . . . . ?
O2 C13 C14 C22 -2.1(5) . . . . ?
C12 C13 C14 C22 177.3(3) . . . . ?
C13 C14 C15 C16 -0.2(5) . . . . ?
C22 C14 C15 C16 -178.0(3) . . . . ?
C14 C15 C16 C17 0.3(5) . . . . ?
C14 C15 C16 C18 177.0(3) . . . . ?
C13 C12 C17 C16 -0.8(5) . . . . ?
C11 C12 C17 C16 171.5(3) . . . . ?
C15 C16 C17 C12 0.2(5) . . . . ?
C18 C16 C17 C12 -176.5(3) . . . . ?
C15 C16 C18 C20B 54.9(8) . . . . ?
C17 C16 C18 C20B -128.5(8) . . . . ?
C15 C16 C18 C19 -166.9(6) . . . . ?
C17 C16 C18 C19 9.6(7) . . . . ?
C15 C16 C18 C21B -71.6(7) . . . . ?
C17 C16 C18 C21B 104.9(6) . . . . ?
C15 C16 C18 C19B 169.0(6) . . . . ?
C17 C16 C18 C19B -14.5(8) . . . . ?
C15 C16 C18 C21 -40.9(7) . . . . ?
C17 C16 C18 C21 135.6(6) . . . . ?
C15 C16 C18 C20 68.9(8) . . . . ?
C17 C16 C18 C20 -114.6(8) . . . . ?
C13 C14 C22 C23 -74.5(4) . . . . ?
C15 C14 C22 C23 103.1(4) . . . . ?
C14 C22 C23 C28 -75.5(4) . . . . ?
C14 C22 C23 C24 101.1(4) . . . . ?
C28 C23 C24 C25 2.4(5) . . . . ?
C22 C23 C24 C25 -174.3(3) . . . . ?
C28 C23 C24 O3 176.5(3) . . . . ?
C22 C23 C24 O3 -0.3(5) . . . . ?
C23 C24 C25 C26 -2.8(5) . . . . ?
O3 C24 C25 C26 -176.8(3) . . . . ?
C23 C24 C25 C33 172.3(3) . . . . ?
O3 C24 C25 C33 -1.8(5) . . . . ?
C24 C25 C26 C27 1.6(5) . . . . ?
C33 C25 C26 C27 -173.6(3) . . . . ?
C25 C26 C27 C28 -0.1(5) . . . . ?
C25 C26 C27 C29 177.4(3) . . . . ?
C24 C23 C28 C27 -0.8(5) . . . . ?
C22 C23 C28 C27 176.0(3) . . . . ?
C26 C27 C28 C23 -0.3(5) . . . . ?
C29 C27 C28 C23 -177.8(3) . . . . ?
C26 C27 C29 C31 68.5(7) . . . . ?
C28 C27 C29 C31 -114.1(6) . . . . ?
C26 C27 C29 C30B 166.3(6) . . . . ?
C28 C27 C29 C30B -16.3(7) . . . . ?
C26 C27 C29 C32B -72.6(6) . . . . ?
C28 C27 C29 C32B 104.8(6) . . . . ?
C26 C27 C29 C30 -159.7(6) . . . . ?
C28 C27 C29 C30 17.8(7) . . . . ?
C26 C27 C29 C32 -47.9(6) . . . . ?
C28 C27 C29 C32 129.6(6) . . . . ?
C26 C27 C29 C31B 40.5(7) . . . . ?
C28 C27 C29 C31B -142.1(6) . . . . ?
C26 C25 C33 C34 66.7(4) . . . . ?
C24 C25 C33 C34 -108.2(4) . . . . ?
C25 C33 C34 C39 -93.7(4) . . . . ?
C25 C33 C34 C35 81.4(4) . . . . ?
C39 C34 C35 O4 -179.4(3) . . . . ?
C33 C34 C35 O4 5.4(4) . . . . ?
C39 C34 C35 C36 -0.3(5) . . . . ?
C33 C34 C35 C36 -175.4(3) . . . . ?
O4 C35 C36 C37 179.3(3) . . . . ?
C34 C35 C36 C37 0.1(5) . . . . ?
O4 C35 C36 C44 -7.7(5) . . . . ?
C34 C35 C36 C44 173.2(3) . . . . ?
C35 C36 C37 C38 0.2(5) . . . . ?
C44 C36 C37 C38 -172.8(3) . . . . ?
C36 C37 C38 C39 -0.4(5) . . . . ?
C36 C37 C38 C40 177.2(3) . . . . ?
C35 C34 C39 C38 0.1(5) . . . . ?
C33 C34 C39 C38 175.3(3) . . . . ?
C37 C38 C39 C34 0.2(5) . . . . ?
C40 C38 C39 C34 -177.4(3) . . . . ?
C39 C38 C40 C43 179.0(4) . . . . ?
C37 C38 C40 C43 1.5(5) . . . . ?
C39 C38 C40 C42 -59.5(5) . . . . ?
C37 C38 C40 C42 123.0(4) . . . . ?
C39 C38 C40 C41 59.0(5) . . . . ?
C37 C38 C40 C41 -118.5(4) . . . . ?
C37 C36 C44 C1 100.7(4) . . . . ?
C35 C36 C44 C1 -72.2(4) . . . . ?
C6 C1 C44 C36 -60.3(4) . . . . ?
C2 C1 C44 C36 112.1(4) . . . . ?
O1 C45 C46 C47 -179.3(4) . . . . ?
O1 C45 C46 Co2 -68.3(5) . . . . ?
O1 C45 C46 Co1 67.5(5) . . . . ?
C45 C46 C47 Co2 136.5(5) . . . . ?
Co1 C46 C47 Co2 -84.60(10) . . . . ?
C45 C46 C47 Co1 -138.9(5) . . . . ?
Co2 C46 C47 Co1 84.60(10) . . . . ?
O3 C54 C55 C56 -16.6(5) . . . . ?
O3 C54 C55 Co4 97.1(4) . . . . ?
O3 C54 C55 Co3 -126.3(3) . . . . ?
C54 C55 C56 Co3 -136.1(4) . . . . ?
Co4 C55 C56 Co3 84.20(10) . . . . ?
C54 C55 C56 Co4 139.7(4) . . . . ?
Co3 C55 C56 Co4 -84.20(10) . . . . ?
C46 C47 Co1 C48 91.4(3) . . . . ?
Co2 C47 Co1 C48 164.4(2) . . . . ?
C46 C47 Co1 C50 -29.7(4) . . . . ?
Co2 C47 Co1 C50 43.2(4) . . . . ?
C46 C47 Co1 C49 -167.0(3) . . . . ?
Co2 C47 Co1 C49 -94.09(19) . . . . ?
Co2 C47 Co1 C46 72.9(2) . . . . ?
C46 C47 Co1 Co2 -72.9(2) . . . . ?
C47 C46 Co1 C48 -97.4(3) . . . . ?
C45 C46 Co1 C48 39.7(5) . . . . ?
Co2 C46 Co1 C48 -169.8(2) . . . . ?
C47 C46 Co1 C50 161.9(3) . . . . ?
C45 C46 Co1 C50 -61.0(5) . . . . ?
Co2 C46 Co1 C50 89.6(2) . . . . ?
C47 C46 Co1 C49 20.0(4) . . . . ?
C45 C46 Co1 C49 157.1(4) . . . . ?
Co2 C46 Co1 C49 -52.3(3) . . . . ?
C45 C46 Co1 C47 137.1(5) . . . . ?
Co2 C46 Co1 C47 -72.3(2) . . . . ?
C47 C46 Co1 Co2 72.3(2) . . . . ?
C45 C46 Co1 Co2 -150.6(5) . . . . ?
C46 C47 Co2 C53 166.1(3) . . . . ?
Co1 C47 Co2 C53 93.0(2) . . . . ?
C46 C47 Co2 C52 31.8(4) . . . . ?
Co1 C47 Co2 C52 -41.3(4) . . . . ?
C46 C47 Co2 C51 -90.5(2) . . . . ?
Co1 C47 Co2 C51 -163.59(15) . . . . ?
Co1 C47 Co2 C46 -73.1(2) . . . . ?
C46 C47 Co2 Co1 73.1(2) . . . . ?
C47 C46 Co2 C53 -20.6(4) . . . . ?
C45 C46 Co2 C53 -156.8(4) . . . . ?
Co1 C46 Co2 C53 51.7(3) . . . . ?
C47 C46 Co2 C52 -160.5(3) . . . . ?
C45 C46 Co2 C52 63.3(4) . . . . ?
Co1 C46 Co2 C52 -88.2(2) . . . . ?
C47 C46 Co2 C51 97.6(2) . . . . ?
C45 C46 Co2 C51 -38.6(4) . . . . ?
Co1 C46 Co2 C51 169.95(16) . . . . ?
C45 C46 Co2 C47 -136.2(5) . . . . ?
Co1 C46 Co2 C47 72.3(2) . . . . ?
C47 C46 Co2 Co1 -72.3(2) . . . . ?
C45 C46 Co2 Co1 151.5(4) . . . . ?
C48 Co1 Co2 C53 -127.1(5) . . . . ?
C50 Co1 Co2 C53 109.6(3) . . . . ?
C49 Co1 Co2 C53 1.2(3) . . . . ?
C47 Co1 Co2 C53 -95.2(3) . . . . ?
C46 Co1 Co2 C53 -147.7(3) . . . . ?
C48 Co1 Co2 C52 124.1(5) . . . . ?
C50 Co1 Co2 C52 0.8(3) . . . . ?
C49 Co1 Co2 C52 -107.6(3) . . . . ?
C47 Co1 Co2 C52 156.0(2) . . . . ?
C46 Co1 Co2 C52 103.5(3) . . . . ?
C48 Co1 Co2 C51 0.9(5) . . . . ?
C50 Co1 Co2 C51 -122.5(3) . . . . ?
C49 Co1 Co2 C51 129.2(3) . . . . ?
C47 Co1 Co2 C51 32.8(3) . . . . ?
C46 Co1 Co2 C51 -19.7(3) . . . . ?
C48 Co1 Co2 C47 -31.9(5) . . . . ?
C50 Co1 Co2 C47 -155.3(2) . . . . ?
C49 Co1 Co2 C47 96.4(2) . . . . ?
C46 Co1 Co2 C47 -52.52(18) . . . . ?
C48 Co1 Co2 C46 20.6(5) . . . . ?
C50 Co1 Co2 C46 -102.7(2) . . . . ?
C49 Co1 Co2 C46 148.9(2) . . . . ?
C47 Co1 Co2 C46 52.52(18) . . . . ?
C55 C56 Co3 C57 83.2(3) . . . . ?
Co4 C56 Co3 C57 155.80(18) . . . . ?
C55 C56 Co3 C59 -43.4(4) . . . . ?
Co4 C56 Co3 C59 29.2(3) . . . . ?
C55 C56 Co3 C58 -171.7(3) . . . . ?
Co4 C56 Co3 C58 -99.15(19) . . . . ?
Co4 C56 Co3 C55 72.6(2) . . . . ?
C55 C56 Co3 Co4 -72.6(2) . . . . ?
C56 C55 Co3 C57 -103.6(3) . . . . ?
C54 C55 Co3 C57 31.2(4) . . . . ?
Co4 C55 Co3 C57 -176.72(19) . . . . ?
C56 C55 Co3 C59 153.8(3) . . . . ?
C54 C55 Co3 C59 -71.5(4) . . . . ?
Co4 C55 Co3 C59 80.7(2) . . . . ?
C56 C55 Co3 C58 12.1(4) . . . . ?
C54 C55 Co3 C58 146.8(4) . . . . ?
Co4 C55 Co3 C58 -61.0(3) . . . . ?
C54 C55 Co3 C56 134.7(5) . . . . ?
Co4 C55 Co3 C56 -73.1(2) . . . . ?
C56 C55 Co3 Co4 73.1(2) . . . . ?
C54 C55 Co3 Co4 -152.1(4) . . . . ?
C56 C55 Co4 C61 -168.2(2) . . . . ?
C54 C55 Co4 C61 55.3(4) . . . . ?
Co3 C55 Co4 C61 -95.62(19) . . . . ?
C56 C55 Co4 C62 89.9(3) . . . . ?
C54 C55 Co4 C62 -46.6(4) . . . . ?
Co3 C55 Co4 C62 162.43(18) . . . . ?
C56 C55 Co4 C60 -31.4(4) . . . . ?
C54 C55 Co4 C60 -167.9(4) . . . . ?
Co3 C55 Co4 C60 41.1(3) . . . . ?
C54 C55 Co4 C56 -136.5(5) . . . . ?
Co3 C55 Co4 C56 72.6(2) . . . . ?
C56 C55 Co4 Co3 -72.6(2) . . . . ?
C54 C55 Co4 Co3 151.0(4) . . . . ?
C55 C56 Co4 C61 18.9(4) . . . . ?
Co3 C56 Co4 C61 -54.4(3) . . . . ?
C55 C56 Co4 C62 -98.2(2) . . . . ?
Co3 C56 Co4 C62 -171.41(17) . . . . ?
C55 C56 Co4 C60 159.4(2) . . . . ?
Co3 C56 Co4 C60 86.20(19) . . . . ?
Co3 C56 Co4 C55 -73.3(2) . . . . ?
C55 C56 Co4 Co3 73.3(2) . . . . ?
C57 Co3 Co4 C61 102.9(4) . . . . ?
C59 Co3 Co4 C61 -13.6(2) . . . . ?
C58 Co3 Co4 C61 -120.4(2) . . . . ?
C56 Co3 Co4 C61 149.1(2) . . . . ?
C55 Co3 Co4 C61 97.0(2) . . . . ?
C57 Co3 Co4 C62 -29.4(5) . . . . ?
C59 Co3 Co4 C62 -145.9(3) . . . . ?
C58 Co3 Co4 C62 107.4(4) . . . . ?
C56 Co3 Co4 C62 16.8(3) . . . . ?
C55 Co3 Co4 C62 -35.3(3) . . . . ?
C57 Co3 Co4 C60 -148.4(4) . . . . ?
C59 Co3 Co4 C60 95.1(2) . . . . ?
C58 Co3 Co4 C60 -11.6(2) . . . . ?
C56 Co3 Co4 C60 -102.2(2) . . . . ?
C55 Co3 Co4 C60 -154.3(2) . . . . ?
C57 Co3 Co4 C55 5.9(3) . . . . ?
C59 Co3 Co4 C55 -110.58(19) . . . . ?
C58 Co3 Co4 C55 142.7(2) . . . . ?
C56 Co3 Co4 C55 52.08(19) . . . . ?
C57 Co3 Co4 C56 -46.2(4) . . . . ?
C59 Co3 Co4 C56 -162.66(19) . . . . ?
C58 Co3 Co4 C56 90.6(2) . . . . ?
C55 Co3 Co4 C56 -52.08(19) . . . . ?
C1 C2 O1 C45 87.5(4) . . . . ?
C3 C2 O1 C45 -91.4(4) . . . . ?
C46 C45 O1 C2 171.8(3) . . . . ?
C25 C24 O3 C54 -91.4(4) . . . . ?
C23 C24 O3 C54 94.3(4) . . . . ?
C55 C54 O3 C24 179.4(3) . . . . ?
